data_4303796
loop_
_publ_author_name
'Ginger E. Sigmon'
'Brittany Weaver'
'Karrie-Ann Kubatko'
'Peter C. Burns'

_publ_section_title
;
Crown and Bowl-Shaped Clusters of Uranyl Polyhedra
;
_journal_name_full 'Inorganic Chemistry'
_journal_page_first 10907
_journal_page_last 10909
_journal_paper_doi 10.1021/ic9020355
_journal_volume 48
_journal_year 2009
_chemical_formula_moiety 'K+, (UO2)2+, (O2)2-, (OH)-'
_chemical_formula_sum 'K22 O175 U21'
_chemical_formula_weight 8658.83
_chemical_name_systematic
; 
 Potassium uranyl peroxide hydroxide 
;
_space_group_IT_number 15
_space_group_name_Hall '-C 2yc'
_symmetry_cell_setting monoclinic
_symmetry_space_group_name_Hall '-C 2yc'
_symmetry_space_group_name_H-M 'C 1 2/c 1'
_atom_sites_solution_hydrogens none
_atom_sites_solution_primary direct
_atom_sites_solution_secondary difmap
_audit_creation_method SHELXL-97
_cell_angle_alpha 90.00
_cell_angle_beta 114.1670(10)
_cell_angle_gamma 90.00
_cell_formula_units_Z 4
_cell_length_a 36.346(2)
_cell_length_b 15.9629(10)
_cell_length_c 37.788(2)
_cell_measurement_temperature 120(2)
_cell_volume 20003(2)
_computing_cell_refinement 'SMART-NT v5.0'
_computing_data_collection 'SMART-NT v5.0'
_computing_data_reduction 'SMART-NT v5.0'
_computing_molecular_graphics 'CrystalMaker v2.1'
_computing_structure_refinement 'SHELXL-97 (Sheldrick, 1997)'
_computing_structure_solution 'SHELXS-97 (Sheldrick, 1990)'
_diffrn_ambient_temperature 120(2)
_diffrn_measured_fraction_theta_full 1.000
_diffrn_measured_fraction_theta_max 1.000
_diffrn_measurement_device_type 'Bruker PLATFORM with a SMART CCD detector'
_diffrn_measurement_method \w
_diffrn_radiation_monochromator graphite
_diffrn_radiation_source 'fine-focus sealed tube'
_diffrn_radiation_type MoK\a
_diffrn_radiation_wavelength 0.71073
_diffrn_reflns_av_R_equivalents 0.1306
_diffrn_reflns_av_sigmaI/netI 0.1563
_diffrn_reflns_limit_h_max 47
_diffrn_reflns_limit_h_min -47
_diffrn_reflns_limit_k_max 20
_diffrn_reflns_limit_k_min -20
_diffrn_reflns_limit_l_max 49
_diffrn_reflns_limit_l_min -49
_diffrn_reflns_number 133571
_diffrn_reflns_theta_full 27.50
_diffrn_reflns_theta_max 27.50
_diffrn_reflns_theta_min 1.63
_exptl_absorpt_coefficient_mu 17.499
_exptl_absorpt_correction_T_max 0.204
_exptl_absorpt_correction_T_min 0.0487
_exptl_absorpt_correction_type psi-scan
_exptl_crystal_colour orange
_exptl_crystal_density_diffrn 2.875
_exptl_crystal_density_method 'not measured'
_exptl_crystal_description blocky
_exptl_crystal_F_000 14997
_exptl_crystal_size_max 0.200
_exptl_crystal_size_mid 0.200
_exptl_crystal_size_min 0.100
_refine_diff_density_max 5.007
_refine_diff_density_min -2.126
_refine_diff_density_rms 0.468
_refine_ls_extinction_method none
_refine_ls_goodness_of_fit_ref 0.967
_refine_ls_hydrogen_treatment none
_refine_ls_matrix_type full
_refine_ls_number_parameters 547
_refine_ls_number_reflns 22982
_refine_ls_number_restraints 0
_refine_ls_restrained_S_all 0.967
_refine_ls_R_factor_all 0.1155
_refine_ls_R_factor_gt 0.0644
_refine_ls_shift/su_max 0.001
_refine_ls_shift/su_mean 0.000
_refine_ls_structure_factor_coef Fsqd
_refine_ls_weighting_details 'calc w=1/[\s^2^(Fo^2^)+(0.0870P)^2^+0.0000P] where P=(Fo^2^+2Fc^2^)/3'
_refine_ls_weighting_scheme calc
_refine_ls_wR_factor_gt 0.1778
_refine_ls_wR_factor_ref 0.1916
_reflns_number_gt 12773
_reflns_number_total 22982
_reflns_threshold_expression >2sigma(I)
_cod_data_source_file ic9020355_si_002_2.cif
_cod_data_source_block u20r
_cod_database_code 4303796

loop_
_symmetry_equiv_pos_as_xyz
'x, y, z'
'-x, y, -z+1/2'
'x+1/2, y+1/2, z'
'-x+1/2, y+1/2, -z+1/2'
'-x, -y, -z'
'x, -y, z-1/2'
'-x+1/2, -y+1/2, -z'
'x+1/2, -y+1/2, z-1/2'

loop_
_atom_site_label
_atom_site_type_symbol
_atom_site_fract_x
_atom_site_fract_y
_atom_site_fract_z
_atom_site_U_iso_or_equiv
_atom_site_adp_type
_atom_site_occupancy
_atom_site_symmetry_multiplicity
_atom_site_calc_flag
_atom_site_refinement_flags
_atom_site_disorder_assembly
_atom_site_disorder_group
U1 U 0.36139(2) 0.39867(5) 0.05179(2) 0.01841(18) Uani 1 1 d . . .
U2 U 0.07182(2) 0.89836(5) 0.10289(2) 0.01664(18) Uani 1 1 d . . .
U3 U 0.34154(2) 0.31170(5) 0.30627(2) 0.01795(18) Uani 1 1 d . . .
U4 U 0.30072(2) 0.31179(5) 0.10666(2) 0.01788(18) Uani 1 1 d . . .
U5 U 0.03022(3) 0.14040(5) 0.10761(2) 0.02011(19) Uani 1 1 d . . .
U6 U 0.32946(3) 0.06975(5) 0.15407(2) 0.02145(19) Uani 1 1 d . . .
U7 U 0.08775(3) 0.14215(5) 0.42141(2) 0.02137(19) Uani 1 1 d . . .
U8 U 0.14539(3) 0.56981(5) 0.23337(2) 0.02200(19) Uani 1 1 d . . .
U9 U 0.29947(3) 0.45723(5) 0.20170(2) 0.02085(19) Uani 1 1 d . . .
U10 U 0.46244(2) 0.25268(5) 0.05536(2) 0.01803(18) Uani 1 1 d . . .
U11 U 0.0000 0.85306(8) 0.2500 0.0188(3) Uani 1 2 d S . .
K1 K 0.37025(16) 0.2641(3) 0.21779(13) 0.0254(11) Uani 1 1 d . . .
K2 K 0.42737(17) 0.4675(3) 0.28663(15) 0.0318(13) Uani 1 1 d . . .
K3 K 0.47450(15) 0.4474(3) 0.12031(15) 0.0269(12) Uani 1 1 d . . .
K4 K 0.40539(16) 0.4636(3) 0.17293(14) 0.0300(12) Uani 1 1 d . . .
K5 K 0.04002(18) 0.8013(4) 0.00015(15) 0.0423(16) Uani 1 1 d . . .
K6 K 0.04086(16) 0.7445(3) 0.17914(16) 0.0341(13) Uani 1 1 d . . .
K7 K 0.4562(2) 0.1310(4) -0.05115(18) 0.0480(17) Uani 1 1 d . . .
K8 K 0.42289(19) 0.2396(4) 0.1463(2) 0.0507(18) Uani 1 1 d . . .
K9 K 0.4722(2) -0.0266(4) 0.1053(2) 0.0587(19) Uani 1 1 d . . .
K10 K 0.3984(2) 0.3523(5) -0.0491(2) 0.0598(19) Uani 1 1 d . . .
K11 K 0.1655(3) 0.4415(7) 0.1546(3) 0.103(3) Uani 1 1 d . . .
O1 O 0.0710(4) 0.0810(9) 0.3782(4) 0.022(3) Uiso 1 1 d . . .
O2 O 0.2815(4) 0.4286(9) 0.1349(4) 0.023(3) Uiso 1 1 d . . .
O3 O 0.3011(4) 0.1633(10) 0.1004(4) 0.026(4) Uiso 1 1 d . . .
O4 O 0.3084(4) 0.4277(10) 0.2667(4) 0.023(3) Uiso 1 1 d . . .
O5 O 0.3194(5) 0.1903(10) 0.2721(4) 0.030(4) Uiso 1 1 d . . .
O6 O 0.4137(4) 0.3569(9) 0.0326(4) 0.018(3) Uiso 1 1 d . . .
O7 O 0.3519(4) 0.4323(9) 0.2132(4) 0.022(3) Uiso 1 1 d . . .
O8 O 0.0386(4) 1.0211(9) 0.0738(4) 0.023(3) Uiso 1 1 d . . .
O9 O 0.3127(4) 0.4341(9) 0.0779(4) 0.021(3) Uiso 1 1 d . . .
O10 O 0.2502(4) 0.3101(10) 0.0695(4) 0.028(4) Uiso 1 1 d . . .
O11 O 0.0505(4) 0.8985(9) 0.1386(4) 0.017(3) Uiso 1 1 d . . .
O12 O 0.1020(5) 0.2509(10) 0.3897(4) 0.031(4) Uiso 1 1 d . . .
O13 O 0.0078(4) 0.8619(9) 0.0552(4) 0.020(3) Uiso 1 1 d . . .
O14 O 0.3902(4) 0.5192(10) 0.0406(4) 0.023(3) Uiso 1 1 d . . .
O15 O 0.1433(4) 0.0456(10) 0.4499(4) 0.027(4) Uiso 1 1 d . . .
O16 O 0.1383(5) 0.1995(10) 0.4078(4) 0.028(4) Uiso 1 1 d . . .
O17 O 0.1086(4) 0.7782(9) 0.1306(4) 0.019(3) Uiso 1 1 d . . .
O18 O 0.3980(4) 0.3938(9) 0.1018(4) 0.019(3) Uiso 1 1 d . . .
O19 O 0.1550(4) 0.6627(10) 0.1885(4) 0.024(4) Uiso 1 1 d . . .
O20 O 0.3931(4) 0.2800(9) 0.0383(4) 0.023(3) Uiso 1 1 d . . .
O21 O 0.1027(5) 0.4622(11) 0.2038(5) 0.038(4) Uiso 1 1 d . . .
O22 O 0.0794(4) 1.0466(9) 0.1018(4) 0.019(3) Uiso 1 1 d . . .
O23 O 0.2769(4) 0.3493(9) 0.1544(4) 0.021(3) Uiso 1 1 d . . .
O24 O 0.2869(4) 0.1889(9) 0.1300(4) 0.021(3) Uiso 1 1 d . . .
O25 O 0.4873(4) 0.1208(10) 0.0714(4) 0.025(4) Uiso 1 1 d . . .
O26 O 0.0933(4) 0.8922(9) 0.0673(4) 0.020(3) Uiso 1 1 d . . .
O27 O 0.2474(4) 0.4823(10) 0.1897(4) 0.026(4) Uiso 1 1 d . . .
O28 O 0.3001(4) 0.3076(10) 0.3215(4) 0.027(4) Uiso 1 1 d . . .
O29 O 0.4426(4) 0.1189(10) 0.0604(4) 0.027(4) Uiso 1 1 d . . .
O30 O 0.3180(5) 0.5891(10) 0.2244(4) 0.031(4) Uiso 1 1 d . . .
O31 O 0.3749(4) 0.1319(9) 0.1713(4) 0.020(3) Uiso 1 1 d . . .
O32 O 0.3090(5) 0.5868(11) 0.1825(5) 0.034(4) Uiso 1 1 d . . .
O33 O 0.0281(5) 0.0753(10) 0.1465(4) 0.029(4) Uiso 1 1 d . . .
O34 O 0.0570(4) 0.2479(10) 0.1493(4) 0.027(4) Uiso 1 1 d . . .
O35 O 0.1346(4) 0.9326(9) 0.1545(4) 0.017(3) Uiso 1 1 d . . .
O36 O 0.3517(4) 0.3152(9) 0.1428(4) 0.021(3) Uiso 1 1 d . . .
O37 O 0.5300(4) 0.2834(10) 0.0689(4) 0.023(3) Uiso 1 1 d . . .
O38 O -0.0261(4) 0.2220(9) 0.1055(4) 0.022(3) Uiso 1 1 d . . .
O39 O 0.0310(4) 0.2025(10) 0.0675(4) 0.026(4) Uiso 1 1 d . . .
O40 O 0.3285(4) 0.2800(9) 0.0619(4) 0.022(3) Uiso 1 1 d . . .
O41 O 0.3644(5) -0.0371(11) 0.1424(5) 0.037(4) Uiso 1 1 d . . .
O42 O 0.1884(5) 0.5069(11) 0.2352(5) 0.035(4) Uiso 1 1 d . . .
O43 O 0.4710(4) 0.2744(9) 0.1054(4) 0.021(3) Uiso 1 1 d . . .
O44 O 0.2844(4) 0.0064(10) 0.1385(4) 0.026(4) Uiso 1 1 d . . .
O45 O 0.3824(4) 0.3180(9) 0.2902(4) 0.020(3) Uiso 1 1 d . . .
O46 O 0.4536(4) 0.2350(10) 0.0058(4) 0.025(4) Uiso 1 1 d . . .
O47 O 0.0914(5) 0.1990(10) 0.1493(4) 0.030(4) Uiso 1 1 d . . .
O48 O 0.1032(4) 0.6330(10) 0.2316(4) 0.026(4) Uiso 1 1 d . . .
O49 O 0.1833(5) 0.6273(11) 0.2941(5) 0.037(4) Uiso 1 1 d . . .
O50 O 0.2952(4) 0.3506(9) 0.2436(4) 0.022(3) Uiso 1 1 d . . .
O51 O 0.1082(5) 0.5113(10) 0.1737(4) 0.030(4) Uiso 1 1 d . . .
O52 O 0.3448(5) 0.0133(11) 0.1060(5) 0.035(4) Uiso 1 1 d . . .
O53 O 0.3236(5) 0.3997(10) 0.0022(4) 0.031(4) Uiso 1 1 d . . .
O54 O 0.1033(4) 0.2039(10) 0.4664(4) 0.027(4) Uiso 1 1 d . . .
O55 O -0.0332(4) 0.0855(10) 0.0670(4) 0.027(4) Uiso 1 1 d . . .
O56 O -0.0555(4) 0.8471(10) 0.2383(4) 0.028(4) Uiso 1 1 d . . .
O57 O 0.1426(5) 0.4892(12) 0.2867(5) 0.044(5) Uiso 1 1 d . . .
O58 O -0.0131(5) 0.8756(12) 0.1891(5) 0.041(5) Uiso 1 1 d . . .
O59 O -0.0086(6) 0.9543(14) 0.2071(6) 0.063(6) Uiso 1 1 d . . .
O60 O -0.0053(9) 0.708(2) 0.2254(8) 0.029(8) Uiso 0.50 1 d P . .
O61 O 0.1583(5) 0.0684(10) 0.3706(4) 0.029(4) Uiso 1 1 d . . .
O62 O 0.0484(5) 0.4082(11) 0.1226(5) 0.036(4) Uiso 1 1 d . . .
O63 O 0.1272(5) 0.0701(11) 0.1975(5) 0.034(4) Uiso 1 1 d . . .
O64 O 0.1877(5) 0.4133(11) 0.0099(5) 0.038(4) Uiso 1 1 d . . .
O65 O -0.0434(5) 0.9814(10) -0.0017(4) 0.029(4) Uiso 1 1 d . . .
O66 O 0.5620(5) 0.1409(12) 0.1316(5) 0.042(5) Uiso 1 1 d . . .
O67 O 0.2502(5) 0.4595(11) 0.3019(5) 0.041(5) Uiso 1 1 d . . .
O68 O 0.1087(6) 0.4060(13) 0.4191(6) 0.055(5) Uiso 1 1 d . . .
O69 O -0.0364(6) 0.3469(13) 0.0498(6) 0.055(5) Uiso 1 1 d . . .
O70 O 0.2023(6) 0.2684(13) 0.4626(5) 0.050(5) Uiso 1 1 d . . .
O71 O 0.4018(7) 0.5897(15) 0.2278(6) 0.074(7) Uiso 1 1 d . . .
O72 O 0.1388(7) 0.3211(16) 0.2010(7) 0.081(7) Uiso 1 1 d . . .
O73 O 0.0594(6) 0.2183(15) 0.2192(6) 0.067(6) Uiso 1 1 d . . .
O74 O 0.2203(8) -0.0519(17) 0.0783(7) 0.091(8) Uiso 1 1 d . . .
O75 O 0.2454(7) 0.5114(16) 0.0266(7) 0.081(7) Uiso 1 1 d . . .
O76 O 0.2560(3) 0.1505(7) 0.2868(3) 0.003(2) Uiso 1 1 d . . .
O77 O 0.3642(4) 0.5001(8) -0.0400(3) 0.008(3) Uiso 1 1 d . . .
O78 O 0.2513(4) 0.2009(9) 0.0087(4) 0.019(3) Uiso 1 1 d . . .
O79 O 0.0105(5) 0.1345(10) 0.3032(4) 0.029(4) Uiso 1 1 d . . .
O80 O 0.2563(7) 0.1792(16) 0.4398(7) 0.085(8) Uiso 1 1 d . . .
O81 O 0.2056(8) 0.1363(17) 0.0870(7) 0.092(8) Uiso 1 1 d . . .
O82 O 0.1638(4) 0.2744(8) 0.5267(3) 0.008(3) Uiso 1 1 d . . .
O83 O 0.3288(7) -0.1898(15) 0.1326(6) 0.071(7) Uiso 1 1 d . . .
O84 O 0.3523(7) 0.7491(16) 0.2155(7) 0.082(8) Uiso 1 1 d . . .
O85 O 0.0767(7) 0.2091(15) 0.3148(6) 0.071(7) Uiso 1 1 d . . .
O86 O 0.1582(6) 0.2703(14) 0.0369(6) 0.067(6) Uiso 1 1 d . . .
O87 O 0.3809(8) 0.1330(18) 0.0796(8) 0.101(9) Uiso 1 1 d . . .
O88 O -0.0162(8) 0.3441(18) 0.1699(8) 0.096(9) Uiso 1 1 d . . .

loop_
_atom_site_aniso_label
_atom_site_aniso_U_11
_atom_site_aniso_U_22
_atom_site_aniso_U_33
_atom_site_aniso_U_23
_atom_site_aniso_U_13
_atom_site_aniso_U_12
U1 0.0229(4) 0.0160(4) 0.0190(4) 0.0021(3) 0.0113(4) 0.0022(3)
U2 0.0212(4) 0.0155(4) 0.0158(4) 0.0018(3) 0.0103(3) 0.0011(3)
U3 0.0216(4) 0.0170(4) 0.0183(4) -0.0028(3) 0.0113(4) -0.0020(3)
U4 0.0209(4) 0.0179(4) 0.0168(4) -0.0015(3) 0.0098(3) 0.0018(3)
U5 0.0256(5) 0.0138(4) 0.0226(4) 0.0016(3) 0.0115(4) -0.0006(4)
U6 0.0285(5) 0.0162(4) 0.0250(4) -0.0033(4) 0.0163(4) -0.0011(4)
U7 0.0278(5) 0.0149(4) 0.0248(4) -0.0029(4) 0.0143(4) -0.0036(4)
U8 0.0283(5) 0.0150(4) 0.0223(4) 0.0024(4) 0.0100(4) 0.0005(4)
U9 0.0240(5) 0.0184(5) 0.0220(4) -0.0019(4) 0.0113(4) 0.0049(4)
U10 0.0223(4) 0.0157(4) 0.0185(4) -0.0006(3) 0.0108(3) 0.0003(3)
U11 0.0187(6) 0.0221(7) 0.0186(6) 0.000 0.0108(5) 0.000
K1 0.041(3) 0.018(3) 0.018(2) -0.001(2) 0.013(2) -0.001(2)
K2 0.051(4) 0.025(3) 0.032(3) -0.003(2) 0.029(3) -0.005(3)
K3 0.023(3) 0.015(3) 0.044(3) 0.003(2) 0.016(2) 0.001(2)
K4 0.035(3) 0.029(3) 0.022(3) 0.003(2) 0.008(2) 0.000(2)
K5 0.045(4) 0.062(5) 0.021(3) -0.011(3) 0.015(3) -0.013(3)
K6 0.032(3) 0.026(3) 0.048(3) 0.005(3) 0.020(3) 0.007(2)
K7 0.078(5) 0.029(4) 0.048(4) -0.007(3) 0.037(4) -0.003(3)
K8 0.044(4) 0.037(4) 0.088(5) 0.025(4) 0.044(4) 0.011(3)
K9 0.070(5) 0.041(4) 0.068(5) 0.009(4) 0.032(4) 0.006(4)
K10 0.064(5) 0.066(5) 0.053(4) 0.001(4) 0.028(4) -0.004(4)
K11 0.092(7) 0.114(9) 0.126(8) -0.037(7) 0.068(7) -0.015(6)

loop_
_atom_type_symbol
_atom_type_description
_atom_type_scat_dispersion_real
_atom_type_scat_dispersion_imag
_atom_type_scat_source
K K 0.2009 0.2494 'International Tables Vol C Tables 4.2.6.8 and 6.1.1.4'
O O 0.0106 0.0060 'International Tables Vol C Tables 4.2.6.8 and 6.1.1.4'
U U -9.6767 9.6646 'International Tables Vol C Tables 4.2.6.8 and 6.1.1.4'

loop_
_geom_angle_atom_site_label_1
_geom_angle_atom_site_label_2
_geom_angle_atom_site_label_3
_geom_angle
_geom_angle_site_symmetry_1
_geom_angle_site_symmetry_3
_geom_angle_publ_flag
O18 U1 O53 177.4(7) . . ?
O18 U1 O14 91.9(6) . . ?
O53 U1 O14 90.7(6) . . ?
O18 U1 O40 90.1(6) . . ?
O53 U1 O40 87.4(6) . . ?
O14 U1 O40 176.7(5) . . ?
O18 U1 O15 94.9(6) . 4 ?
O53 U1 O15 87.0(6) . 4 ?
O14 U1 O15 36.6(5) . 4 ?
O40 U1 O15 140.5(5) . 4 ?
O18 U1 O20 88.6(6) . . ?
O53 U1 O20 90.9(6) . . ?
O14 U1 O20 109.2(5) . . ?
O40 U1 O20 73.5(5) . . ?
O15 U1 O20 145.6(5) 4 . ?
O18 U1 O6 88.3(5) . . ?
O53 U1 O6 92.8(6) . . ?
O14 U1 O6 72.6(5) . . ?
O40 U1 O6 110.2(5) . . ?
O15 U1 O6 109.2(5) 4 . ?
O20 U1 O6 36.6(5) . . ?
O18 U1 O9 86.1(5) . . ?
O53 U1 O9 92.7(6) . . ?
O14 U1 O9 109.9(5) . . ?
O40 U1 O9 67.5(5) . . ?
O15 U1 O9 73.7(5) 4 . ?
O20 U1 O9 140.6(5) . . ?
O6 U1 O9 173.9(5) . . ?
O11 U2 O26 177.0(6) . . ?
O11 U2 O17 90.4(5) . . ?
O26 U2 O17 87.0(6) . . ?
O11 U2 O8 93.0(6) . . ?
O26 U2 O8 89.6(6) . . ?
O17 U2 O8 176.1(5) . . ?
O11 U2 O13 88.9(5) . . ?
O26 U2 O13 90.5(5) . . ?
O17 U2 O13 110.2(5) . . ?
O8 U2 O13 71.8(5) . . ?
O11 U2 O35 87.1(5) . . ?
O26 U2 O35 93.4(5) . . ?
O17 U2 O35 68.9(5) . . ?
O8 U2 O35 109.4(5) . . ?
O13 U2 O35 175.9(5) . . ?
O11 U2 O22 95.7(5) . . ?
O26 U2 O22 87.3(6) . . ?
O17 U2 O22 140.9(5) . . ?
O8 U2 O22 36.7(5) . . ?
O13 U2 O22 108.5(5) . . ?
O35 U2 O22 73.0(5) . . ?
O11 U2 O37 91.7(5) . 3_455 ?
O26 U2 O37 86.1(6) . 3_455 ?
O17 U2 O37 74.4(5) . 3_455 ?
O8 U2 O37 107.4(5) . 3_455 ?
O13 U2 O37 35.9(5) . 3_455 ?
O35 U2 O37 143.2(5) . 3_455 ?
O22 U2 O37 143.5(5) . 3_455 ?
O28 U3 O45 178.5(7) . . ?
O28 U3 O5 90.2(6) . . ?
O45 U3 O5 90.2(6) . . ?
O28 U3 O50 89.1(6) . . ?
O45 U3 O50 89.7(5) . . ?
O5 U3 O50 73.4(5) . . ?
O28 U3 O35 88.2(6) . 4_545 ?
O45 U3 O35 91.4(5) . 4_545 ?
O5 U3 O35 176.3(5) . 4_545 ?
O50 U3 O35 110.0(5) . 4_545 ?
O28 U3 O4 87.5(6) . . ?
O45 U3 O4 91.0(6) . . ?
O5 U3 O4 109.6(5) . . ?
O50 U3 O4 36.2(5) . . ?
O35 U3 O4 73.8(5) 4_545 . ?
O28 U3 O19 87.7(6) . 4_545 ?
O45 U3 O19 93.5(6) . 4_545 ?
O5 U3 O19 36.5(5) . 4_545 ?
O50 U3 O19 109.7(5) . 4_545 ?
O35 U3 O19 140.0(5) 4_545 4_545 ?
O4 U3 O19 145.6(5) . 4_545 ?
O28 U3 O17 93.7(6) . 4_545 ?
O45 U3 O17 87.5(5) . 4_545 ?
O5 U3 O17 108.8(5) . 4_545 ?
O50 U3 O17 176.4(5) . 4_545 ?
O35 U3 O17 67.9(5) 4_545 4_545 ?
O4 U3 O17 141.6(5) . 4_545 ?
O19 U3 O17 72.7(5) 4_545 4_545 ?
O36 U4 O10 178.2(7) . . ?
O36 U4 O24 93.1(6) . . ?
O10 U4 O24 88.5(6) . . ?
O36 U4 O40 86.6(6) . . ?
O10 U4 O40 92.0(6) . . ?
O24 U4 O40 108.6(5) . . ?
O36 U4 O9 89.9(6) . . ?
O10 U4 O9 88.5(6) . . ?
O24 U4 O9 175.7(5) . . ?
O40 U4 O9 68.4(5) . . ?
O36 U4 O23 89.9(5) . . ?
O10 U4 O23 91.4(6) . . ?
O24 U4 O23 73.6(5) . . ?
O40 U4 O23 176.0(5) . . ?
O9 U4 O23 109.6(5) . . ?
O36 U4 O3 93.4(6) . . ?
O10 U4 O3 87.3(6) . . ?
O24 U4 O3 36.6(5) . . ?
O40 U4 O3 72.0(5) . . ?
O9 U4 O3 140.1(5) . . ?
O23 U4 O3 110.2(5) . . ?
O36 U4 O2 92.0(6) . . ?
O10 U4 O2 88.3(6) . . ?
O24 U4 O2 110.3(5) . . ?
O40 U4 O2 141.1(5) . . ?
O9 U4 O2 72.7(5) . . ?
O23 U4 O2 36.9(5) . . ?
O3 U4 O2 146.7(5) . . ?
O39 U5 O33 177.8(7) . . ?
O39 U5 O34 91.1(6) . . ?
O33 U5 O34 91.1(6) . . ?
O39 U5 O47 90.5(6) . . ?
O33 U5 O47 91.5(6) . . ?
O34 U5 O47 37.4(5) . . ?
O39 U5 O55 90.2(6) . . ?
O33 U5 O55 87.7(6) . . ?
O34 U5 O55 139.8(5) . . ?
O47 U5 O55 177.1(5) . . ?
O39 U5 O8 86.6(6) . 1_545 ?
O33 U5 O8 91.8(6) . 1_545 ?
O34 U5 O8 150.2(5) . 1_545 ?
O47 U5 O8 112.8(5) . 1_545 ?
O55 U5 O8 70.0(5) . 1_545 ?
O39 U5 O38 88.9(6) . . ?
O33 U5 O38 91.1(6) . . ?
O34 U5 O38 74.3(5) . . ?
O47 U5 O38 111.7(5) . . ?
O55 U5 O38 65.6(5) . . ?
O8 U5 O38 135.3(5) 1_545 . ?
O39 U5 O22 89.9(6) . 1_545 ?
O33 U5 O22 89.8(6) . 1_545 ?
O34 U5 O22 114.3(5) . 1_545 ?
O47 U5 O22 76.9(5) . 1_545 ?
O55 U5 O22 105.9(5) . 1_545 ?
O8 U5 O22 36.1(5) 1_545 1_545 ?
O38 U5 O22 171.4(5) . 1_545 ?
O31 U6 O44 178.1(6) . . ?
O31 U6 O41 88.9(6) . . ?
O44 U6 O41 91.2(6) . . ?
O31 U6 O52 91.0(6) . . ?
O44 U6 O52 90.3(6) . . ?
O41 U6 O52 38.3(6) . . ?
O31 U6 O49 87.1(6) . 4_545 ?
O44 U6 O49 91.6(6) . 4_545 ?
O41 U6 O49 139.8(6) . 4_545 ?
O52 U6 O49 177.4(6) . 4_545 ?
O31 U6 O24 93.1(6) . . ?
O44 U6 O24 87.8(6) . . ?
O41 U6 O24 148.2(5) . . ?
O52 U6 O24 110.0(5) . . ?
O49 U6 O24 72.0(5) 4_545 . ?
O31 U6 O3 88.6(6) . . ?
O44 U6 O3 93.2(6) . . ?
O41 U6 O3 112.6(6) . . ?
O52 U6 O3 74.5(6) . . ?
O49 U6 O3 107.3(5) 4_545 . ?
O24 U6 O3 35.9(5) . . ?
O31 U6 O57 89.0(6) . 4_545 ?
O44 U6 O57 89.1(6) . 4_545 ?
O41 U6 O57 74.0(6) . 4_545 ?
O52 U6 O57 112.2(6) . 4_545 ?
O49 U6 O57 65.9(6) 4_545 4_545 ?
O24 U6 O57 137.7(5) . 4_545 ?
O3 U6 O57 172.9(6) . 4_545 ?
O1 U7 O54 177.8(7) . . ?
O1 U7 O12 90.0(6) . . ?
O54 U7 O12 91.6(6) . . ?
O1 U7 O16 91.0(6) . . ?
O54 U7 O16 91.2(6) . . ?
O12 U7 O16 37.3(5) . . ?
O1 U7 O14 90.3(6) . 4_545 ?
O54 U7 O14 89.1(6) . 4_545 ?
O12 U7 O14 148.6(5) . 4_545 ?
O16 U7 O14 111.3(5) . 4_545 ?
O1 U7 O55 87.9(6) . 2 ?
O54 U7 O55 89.9(6) . 2 ?
O12 U7 O55 140.4(5) . 2 ?
O16 U7 O55 177.5(5) . 2 ?
O14 U7 O55 71.0(5) 4_545 2 ?
O1 U7 O38 89.6(6) . 2 ?
O54 U7 O38 89.3(6) . 2 ?
O12 U7 O38 75.4(5) . 2 ?
O16 U7 O38 112.7(5) . 2 ?
O14 U7 O38 136.0(5) 4_545 2 ?
O55 U7 O38 65.0(5) 2 2 ?
O1 U7 O15 88.2(6) . . ?
O54 U7 O15 92.7(6) . . ?
O12 U7 O15 113.0(5) . . ?
O16 U7 O15 75.7(5) . . ?
O14 U7 O15 35.6(5) 4_545 . ?
O55 U7 O15 106.5(5) 2 . ?
O38 U7 O15 171.3(5) 2 . ?
O48 U8 O42 179.3(7) . . ?
O48 U8 O21 90.3(6) . . ?
O42 U8 O21 90.3(7) . . ?
O48 U8 O51 92.4(6) . . ?
O42 U8 O51 88.0(6) . . ?
O21 U8 O51 37.2(5) . . ?
O48 U8 O49 88.1(6) . . ?
O42 U8 O49 91.6(7) . . ?
O21 U8 O49 142.2(6) . . ?
O51 U8 O49 179.2(6) . . ?
O48 U8 O5 91.3(6) . 4 ?
O42 U8 O5 88.0(7) . 4 ?
O21 U8 O5 148.8(6) . 4 ?
O51 U8 O5 111.5(5) . 4 ?
O49 U8 O5 69.0(6) . 4 ?
O48 U8 O19 89.8(6) . . ?
O42 U8 O19 89.8(6) . . ?
O21 U8 O19 112.9(5) . . ?
O51 U8 O19 75.8(5) . . ?
O49 U8 O19 104.8(5) . . ?
O5 U8 O19 35.9(5) 4 . ?
O48 U8 O57 90.2(6) . . ?
O42 U8 O57 90.2(7) . . ?
O21 U8 O57 75.8(6) . . ?
O51 U8 O57 113.0(6) . . ?
O49 U8 O57 66.4(6) . . ?
O5 U8 O57 135.3(6) 4 . ?
O19 U8 O57 171.2(6) . . ?
O27 U9 O7 179.2(6) . . ?
O27 U9 O32 89.9(6) . . ?
O7 U9 O32 89.6(6) . . ?
O27 U9 O30 90.4(6) . . ?
O7 U9 O30 89.6(6) . . ?
O32 U9 O30 38.1(5) . . ?
O27 U9 O50 88.8(6) . . ?
O7 U9 O50 91.9(6) . . ?
O32 U9 O50 158.4(5) . . ?
O30 U9 O50 120.3(5) . . ?
O27 U9 O23 88.1(6) . . ?
O7 U9 O23 91.5(6) . . ?
O32 U9 O23 118.2(5) . . ?
O30 U9 O23 156.2(5) . . ?
O50 U9 O23 83.4(5) . . ?
O27 U9 O2 88.4(6) . . ?
O7 U9 O2 90.9(6) . . ?
O32 U9 O2 81.2(5) . . ?
O30 U9 O2 119.3(5) . . ?
O50 U9 O2 120.4(5) . . ?
O23 U9 O2 37.0(5) . . ?
O27 U9 O4 89.5(6) . . ?
O7 U9 O4 91.3(6) . . ?
O32 U9 O4 122.4(6) . . ?
O30 U9 O4 84.3(5) . . ?
O50 U9 O4 36.0(5) . . ?
O23 U9 O4 119.4(5) . . ?
O2 U9 O4 156.4(5) . . ?
O46 U10 O43 178.1(7) . . ?
O46 U10 O25 90.8(6) . . ?
O43 U10 O25 91.1(6) . . ?
O46 U10 O29 90.7(6) . . ?
O43 U10 O29 91.0(6) . . ?
O25 U10 O29 38.5(5) . . ?
O46 U10 O6 86.7(6) . . ?
O43 U10 O6 91.7(6) . . ?
O25 U10 O6 157.2(5) . . ?
O29 U10 O6 118.7(5) . . ?
O46 U10 O37 89.1(6) . . ?
O43 U10 O37 90.8(6) . . ?
O25 U10 O37 82.5(5) . . ?
O29 U10 O37 121.0(5) . . ?
O6 U10 O37 120.1(5) . . ?
O46 U10 O20 91.7(6) . . ?
O43 U10 O20 87.6(6) . . ?
O25 U10 O20 120.3(5) . . ?
O29 U10 O20 81.8(5) . . ?
O6 U10 O20 37.2(5) . . ?
O37 U10 O20 157.2(5) . . ?
O46 U10 O13 86.6(6) . 3_545 ?
O43 U10 O13 92.2(6) . 3_545 ?
O25 U10 O13 118.3(5) . 3_545 ?
O29 U10 O13 156.7(5) . 3_545 ?
O6 U10 O13 84.2(5) . 3_545 ?
O37 U10 O13 35.9(5) . 3_545 ?
O20 U10 O13 121.4(5) . 3_545 ?
O56 U11 O56 174.2(10) 2 . ?
O56 U11 O58 90.3(6) 2 . ?
O56 U11 O58 90.6(6) . . ?
O56 U11 O58 90.6(6) 2 2 ?
O56 U11 O58 90.3(6) . 2 ?
O58 U11 O58 161.0(10) . 2 ?
O56 U11 O59 92.8(7) 2 2 ?
O56 U11 O59 91.4(7) . 2 ?
O58 U11 O59 123.8(8) . 2 ?
O58 U11 O59 37.3(7) 2 2 ?
O56 U11 O59 91.4(7) 2 . ?
O56 U11 O59 92.8(7) . . ?
O58 U11 O59 37.3(7) . . ?
O58 U11 O59 123.8(8) 2 . ?
O59 U11 O59 86.5(11) 2 . ?
O56 U11 O60 87.2(9) 2 . ?
O56 U11 O60 87.4(9) . . ?
O58 U11 O60 78.9(8) . . ?
O58 U11 O60 120.1(8) 2 . ?
O59 U11 O60 157.3(9) 2 . ?
O59 U11 O60 116.2(9) . . ?
O56 U11 O60 87.4(9) 2 2 ?
O56 U11 O60 87.2(9) . 2 ?
O58 U11 O60 120.1(8) . 2 ?
O58 U11 O60 78.9(8) 2 2 ?
O59 U11 O60 116.2(9) 2 2 ?
O59 U11 O60 157.3(9) . 2 ?
O60 U11 O60 41.2(14) . 2 ?
O23 O2 U9 71.3(7) . . ?
O23 O2 U4 71.0(8) . . ?
U9 O2 U4 128.3(6) . . ?
O24 O3 U4 68.2(8) . . ?
O24 O3 U6 71.9(8) . . ?
U4 O3 U6 123.7(6) . . ?
O50 O4 U3 71.3(8) . . ?
O50 O4 U9 71.4(8) . . ?
U3 O4 U9 128.5(6) . . ?
O19 O5 U3 75.5(9) 4_545 . ?
O19 O5 U8 72.8(9) 4_545 4_545 ?
U3 O5 U8 131.4(7) . 4_545 ?
O20 O6 U10 73.2(8) . . ?
O20 O6 U1 71.2(8) . . ?
U10 O6 U1 131.8(6) . . ?
O22 O8 U2 73.8(8) . . ?
O22 O8 U5 73.0(8) . 1_565 ?
U2 O8 U5 125.2(6) . 1_565 ?
U4 O9 U1 107.3(6) . . ?
O16 O12 U7 71.6(9) . . ?
O37 O13 U2 73.4(8) 3_455 . ?
O37 O13 U10 69.9(8) 3_455 3_455 ?
U2 O13 U10 129.8(6) . 3_455 ?
O15 O14 U1 73.2(8) 4 . ?
O15 O14 U7 73.9(9) 4 4 ?
U1 O14 U7 130.2(6) . 4 ?
O14 O15 U1 70.2(9) 4_545 4_545 ?
O14 O15 U7 70.5(8) 4_545 . ?
U1 O15 U7 125.9(6) 4_545 . ?
O12 O16 U7 71.1(9) . . ?
U2 O17 U3 109.0(6) . 4 ?
O5 O19 U8 71.3(8) 4 . ?
O5 O19 U3 68.0(9) 4 4 ?
U8 O19 U3 125.4(6) . 4 ?
O6 O20 U1 72.2(8) . . ?
O6 O20 U10 69.6(7) . . ?
U1 O20 U10 130.0(6) . . ?
O51 O21 U8 72.2(9) . . ?
O8 O22 U2 69.5(8) . . ?
O8 O22 U5 70.9(8) . 1_565 ?
U2 O22 U5 121.2(6) . 1_565 ?
O2 O23 U4 72.1(8) . . ?
O2 O23 U9 71.7(8) . . ?
U4 O23 U9 129.3(6) . . ?
O3 O24 U4 75.1(8) . . ?
O3 O24 U6 72.2(8) . . ?
U4 O24 U6 128.3(6) . . ?
O29 O25 U10 71.2(8) . . ?
O25 O29 U10 70.2(8) . . ?
O32 O30 U9 70.8(9) . . ?
O30 O32 U9 71.1(9) . . ?
O47 O34 U5 73.8(9) . . ?
U3 O35 U2 107.9(5) 4 . ?
O13 O37 U10 74.2(8) 3_545 . ?
O13 O37 U2 70.7(8) 3_545 3_545 ?
U10 O37 U2 131.0(6) . 3_545 ?
U5 O38 U7 111.1(6) . 2 ?
U1 O40 U4 109.8(6) . . ?
O52 O41 U6 71.5(9) . . ?
O34 O47 U5 68.8(8) . . ?
U8 O49 U6 115.1(7) . 4 ?
O4 O50 U3 72.4(8) . . ?
O4 O50 U9 72.6(8) . . ?
U3 O50 U9 130.1(6) . . ?
O21 O51 U8 70.6(9) . . ?
O41 O52 U6 70.2(9) . . ?
U5 O55 U7 114.0(6) . 2 ?
U6 O57 U8 110.0(7) 4 . ?
O59 O58 U11 72.8(11) . . ?
O58 O59 U11 69.9(12) . . ?
O60 O60 U11 69.4(7) 2 . ?

loop_
_geom_bond_atom_site_label_1
_geom_bond_atom_site_label_2
_geom_bond_distance
_geom_bond_site_symmetry_2
_geom_bond_publ_flag
U1 O18 1.812(13) . ?
U1 O53 1.815(15) . ?
U1 O14 2.310(15) . ?
U1 O40 2.353(15) . ?
U1 O15 2.351(16) 4 ?
U1 O20 2.378(15) . ?
U1 O6 2.393(13) . ?
U1 O9 2.419(14) . ?
U2 O11 1.810(13) . ?
U2 O26 1.814(14) . ?
U2 O17 2.327(14) . ?
U2 O8 2.327(15) . ?
U2 O13 2.359(14) . ?
U2 O35 2.380(13) . ?
U2 O22 2.385(15) . ?
U2 O37 2.395(15) 3_455 ?
U3 O28 1.822(15) . ?
U3 O45 1.822(14) . ?
U3 O5 2.285(16) . ?
U3 O50 2.360(14) . ?
U3 O35 2.372(14) 4_545 ?
U3 O4 2.375(15) . ?
U3 O19 2.386(15) 4_545 ?
U3 O17 2.392(14) 4_545 ?
U4 O36 1.797(14) . ?
U4 O10 1.799(15) . ?
U4 O24 2.289(15) . ?
U4 O40 2.354(14) . ?
U4 O9 2.361(15) . ?
U4 O23 2.375(14) . ?
U4 O3 2.382(16) . ?
U4 O2 2.389(15) . ?
U5 O39 1.821(15) . ?
U5 O33 1.826(15) . ?
U5 O34 2.263(15) . ?
U5 O47 2.330(16) . ?
U5 O55 2.353(15) . ?
U5 O8 2.381(15) 1_545 ?
U5 O38 2.401(14) . ?
U5 O22 2.411(14) 1_545 ?
U6 O31 1.804(14) . ?
U6 O44 1.807(15) . ?
U6 O41 2.275(17) . ?
U6 O52 2.293(16) . ?
U6 O49 2.374(16) 4_545 ?
U6 O24 2.384(14) . ?
U6 O3 2.387(15) . ?
U6 O57 2.415(18) 4_545 ?
U7 O1 1.783(14) . ?
U7 O54 1.841(15) . ?
U7 O12 2.286(16) . ?
U7 O16 2.292(15) . ?
U7 O14 2.369(15) 4_545 ?
U7 O55 2.378(15) 2 ?
U7 O38 2.411(14) 2 ?
U7 O15 2.415(15) . ?
U8 O48 1.813(15) . ?
U8 O42 1.836(16) . ?
U8 O21 2.278(17) . ?
U8 O51 2.300(15) . ?
U8 O49 2.329(17) . ?
U8 O5 2.364(16) 4 ?
U8 O19 2.383(15) . ?
U8 O57 2.429(18) . ?
U9 O27 1.801(15) . ?
U9 O7 1.816(14) . ?
U9 O32 2.265(17) . ?
U9 O30 2.268(16) . ?
U9 O50 2.372(14) . ?
U9 O23 2.375(14) . ?
U9 O2 2.380(14) . ?
U9 O4 2.388(14) . ?
U10 O46 1.788(14) . ?
U10 O43 1.819(14) . ?
U10 O25 2.274(15) . ?
U10 O29 2.287(16) . ?
U10 O6 2.322(14) . ?
U10 O37 2.345(14) . ?
U10 O20 2.372(14) . ?
U10 O13 2.402(14) 3_545 ?
U11 O56 1.883(15) 2 ?
U11 O56 1.883(15) . ?
U11 O58 2.181(17) . ?
U11 O58 2.181(17) 2 ?
U11 O59 2.22(2) 2 ?
U11 O59 2.22(2) . ?
U11 O60 2.47(3) . ?
U11 O60 2.47(3) 2 ?
O2 O23 1.51(2) . ?
O3 O24 1.470(19) . ?
O4 O50 1.47(2) . ?
O5 O19 1.46(2) 4_545 ?
O5 U8 2.364(16) 4_545 ?
O6 O20 1.50(2) . ?
O8 O22 1.485(19) . ?
O8 U5 2.381(15) 1_565 ?
O12 O16 1.47(2) . ?
O13 O37 1.46(2) 3_455 ?
O13 U10 2.402(14) 3_455 ?
O14 O15 1.46(2) 4 ?
O14 U7 2.369(15) 4 ?
O15 O14 1.46(2) 4_545 ?
O15 U1 2.351(16) 4_545 ?
O17 U3 2.392(13) 4 ?
O19 O5 1.46(2) 4 ?
O19 U3 2.386(15) 4 ?
O21 O51 1.46(2) . ?
O22 U5 2.411(14) 1_565 ?
O25 O29 1.50(2) . ?
O30 O32 1.48(2) . ?
O34 O47 1.47(2) . ?
O35 U3 2.372(14) 4 ?
O37 O13 1.46(2) 3_545 ?
O37 U2 2.395(15) 3_545 ?
O38 U7 2.411(14) 2 ?
O41 O52 1.50(2) . ?
O49 U6 2.374(16) 4 ?
O55 U7 2.378(15) 2 ?
O57 U6 2.415(18) 4 ?
O58 O59 1.41(3) . ?
O60 O60 1.74(6) 2 ?
O78 O78 1.69(3) 7 ?
